data_4501427
loop_
_publ_author_name
'Chen, Kai'
'Feng, Xing'
'Liang, Li-Li'
'Zhang, Yun-Qian'
'Zhu, Qian-Jiang'
'Xue, Sai-Feng'
'Tao, Zhu'

_publ_section_title
;
 Coordination and Supramolecular Self-Assemblies of Alkali and Alkaline
 Earth Metal Ions to Cucurbit[5]uril in the Presence of Nitrophenol
;
_journal_issue 12
_journal_name_full 'Crystal Growth &amp; Design'
_journal_page_first 5712
_journal_paper_doi 10.1021/cg201272e
_journal_volume 11
_journal_year 2011
_chemical_formula_moiety 'C60 H70 K2 N40 O25, 4(C6 H5 N O3), 2I, 23(H2 O) '
_chemical_formula_sum 'C84 H136 I2 K2 N44 O60'
_chemical_formula_weight 3054.37
_chemical_name_systematic
;
 ?
;
_space_group_IT_number 14
_symmetry_cell_setting monoclinic
_symmetry_space_group_name_Hall '-P 2ybc'
_symmetry_space_group_name_H-M 'P 1 21/c 1'
_atom_sites_solution_hydrogens geom
_atom_sites_solution_primary direct
_atom_sites_solution_secondary difmap
_audit_creation_method SHELXL-97
_cell_angle_alpha 90.00
_cell_angle_beta 96.851(3)
_cell_angle_gamma 90.00
_cell_formula_units_Z 2
_cell_length_a 16.445(4)
_cell_length_b 11.991(3)
_cell_length_c 29.729(7)
_cell_measurement_temperature 223(2)
_cell_volume 5820(2)
_computing_structure_refinement 'SHELXL-97 (Sheldrick, 1997)'
_diffrn_ambient_temperature 223(2)
_diffrn_measured_fraction_theta_full 0.987
_diffrn_measured_fraction_theta_max 0.987
_diffrn_measurement_device_type 'Bruker CCD Area Detector'
_diffrn_measurement_method '\f and \w scan'
_diffrn_radiation_monochromator graphite
_diffrn_radiation_source 'fine-focus sealed tube'
_diffrn_radiation_type MoK\a
_diffrn_radiation_wavelength 0.71073
_diffrn_reflns_av_R_equivalents 0.0707
_diffrn_reflns_av_sigmaI/netI 0.0805
_diffrn_reflns_limit_h_max 18
_diffrn_reflns_limit_h_min -19
_diffrn_reflns_limit_k_max 13
_diffrn_reflns_limit_k_min -14
_diffrn_reflns_limit_l_max 35
_diffrn_reflns_limit_l_min -35
_diffrn_reflns_number 37980
_diffrn_reflns_theta_full 25.10
_diffrn_reflns_theta_max 25.10
_diffrn_reflns_theta_min 1.38
_exptl_absorpt_coefficient_mu 0.736
_exptl_absorpt_correction_T_max 0.9104
_exptl_absorpt_correction_T_min 0.8607
_exptl_absorpt_correction_type multi-scan
_exptl_absorpt_process_details 'SADABS (Bruker, 2008)'
_exptl_crystal_colour colorless
_exptl_crystal_density_diffrn 1.743
_exptl_crystal_density_method 'not measured'
_exptl_crystal_description prism
_exptl_crystal_F_000 3144
_exptl_crystal_size_max 0.21
_exptl_crystal_size_mid 0.15
_exptl_crystal_size_min 0.13
_platon_squeeze_details
;
;
_refine_diff_density_max 0.833
_refine_diff_density_min -0.995
_refine_diff_density_rms 0.112
_refine_ls_extinction_method none
_refine_ls_goodness_of_fit_ref 1.089
_refine_ls_hydrogen_treatment constr
_refine_ls_matrix_type full
_refine_ls_number_parameters 760
_refine_ls_number_reflns 10241
_refine_ls_number_restraints 0
_refine_ls_restrained_S_all 1.089
_refine_ls_R_factor_all 0.1052
_refine_ls_R_factor_gt 0.0736
_refine_ls_shift/su_max 0.002
_refine_ls_shift/su_mean 0.000
_refine_ls_structure_factor_coef Fsqd
_refine_ls_weighting_details 'calc w=1/[\s^2^(Fo^2^)+(0.1109P)^2^+5.3212P] where P=(Fo^2^+2Fc^2^)/3'
_refine_ls_weighting_scheme calc
_refine_ls_wR_factor_gt 0.2046
_refine_ls_wR_factor_ref 0.2184
_reflns_number_gt 6649
_reflns_number_total 10241
_reflns_threshold_expression >2sigma(I)
_cod_data_source_file cg201272e_si_002.cif
_cod_data_source_block complex09
_cod_original_sg_symbol_H-M 'P 21/c'
_cod_database_code 4501427

loop_
_symmetry_equiv_pos_as_xyz
'x, y, z'
'-x, y+1/2, -z+1/2'
'-x, -y, -z'
'x, -y-1/2, z-1/2'

loop_
_atom_site_label
_atom_site_type_symbol
_atom_site_fract_x
_atom_site_fract_y
_atom_site_fract_z
_atom_site_U_iso_or_equiv
_atom_site_adp_type
_atom_site_occupancy
_atom_site_symmetry_multiplicity
_atom_site_calc_flag
_atom_site_refinement_flags
_atom_site_disorder_assembly
_atom_site_disorder_group
O1W O -0.1469(5) -0.0836(7) 0.7374(2) 0.106(2) Uani 1 1 d . . .
O2W O 0.2405(11) 0.0368(9) 0.8123(6) 0.244(8) Uani 1 1 d . . .
O3W O 0.2450(10) -0.5479(14) 0.8609(5) 0.106(2) Uani 0.50 1 d P . .
K1 K 0.18994(9) 0.23467(13) 0.81277(5) 0.0410(4) Uani 1 1 d . . 1
I1 I 0.28697(3) -0.34810(5) 0.582278(17) 0.0536(2) Uani 1 1 d . A 1
C1 C 0.3509(4) 0.1593(5) 0.9024(2) 0.0292(14) Uani 1 1 d . B 1
C2 C 0.3987(4) 0.0024(5) 0.9452(2) 0.0290(14) Uani 1 1 d . B 1
H2 H 0.4196 0.0026 0.9778 0.035 Uiso 1 1 calc R B 1
C3 C 0.4658(4) 0.0425(5) 0.9160(2) 0.0272(14) Uani 1 1 d . B 1
H3 H 0.5151 0.0699 0.9353 0.033 Uiso 1 1 calc R B 1
C4 C 0.4344(4) -0.1434(6) 0.9003(2) 0.0316(15) Uani 1 1 d . B 1
C5 C 0.4643(4) 0.2061(5) 0.8594(2) 0.0303(14) Uani 1 1 d . B 1
H5A H 0.4400 0.2806 0.8599 0.036 Uiso 1 1 calc R B 1
H5B H 0.5225 0.2125 0.8708 0.036 Uiso 1 1 calc R B 1
C6 C 0.5399(4) -0.0602(5) 0.8579(2) 0.0311(14) Uani 1 1 d . B 1
H6A H 0.5615 -0.1361 0.8565 0.037 Uiso 1 1 calc R B 1
H6B H 0.5861 -0.0105 0.8674 0.037 Uiso 1 1 calc R B 1
C7 C 0.3930(4) 0.2008(5) 0.7808(2) 0.0294(15) Uani 1 1 d . B 1
C8 C 0.5083(4) 0.0846(5) 0.7952(2) 0.0289(14) Uani 1 1 d . B 1
H8 H 0.5657 0.1109 0.7974 0.035 Uiso 1 1 calc R B 1
C9 C 0.4701(4) 0.0710(5) 0.7443(2) 0.0322(15) Uani 1 1 d . B 1
H9 H 0.5078 0.0985 0.7232 0.039 Uiso 1 1 calc R B 1
C10 C 0.4788(4) -0.1047(5) 0.7798(2) 0.0280(14) Uani 1 1 d . B 1
C11 C 0.3485(4) 0.1660(5) 0.6998(2) 0.0337(15) Uani 1 1 d . B 1
H11A H 0.3834 0.1652 0.6753 0.040 Uiso 1 1 calc R B 1
H11B H 0.3272 0.2419 0.7021 0.040 Uiso 1 1 calc R B 1
C12 C 0.4221(4) -0.1016(6) 0.6984(2) 0.0342(15) Uani 1 1 d . B 1
H12A H 0.4419 -0.0644 0.6725 0.041 Uiso 1 1 calc R B 1
H12B H 0.4414 -0.1790 0.6988 0.041 Uiso 1 1 calc R B 1
C13 C 0.2038(4) 0.1119(5) 0.7011(2) 0.0312(15) Uani 1 1 d . B 1
C14 C 0.2851(4) -0.0162(5) 0.6668(2) 0.0291(14) Uani 1 1 d . B 1
H14 H 0.3012 -0.0077 0.6359 0.035 Uiso 1 1 calc R B 1
C15 C 0.1965(4) -0.0618(5) 0.6651(2) 0.0299(14) Uani 1 1 d . B 1
H15 H 0.1707 -0.0696 0.6334 0.036 Uiso 1 1 calc R B 1
C16 C 0.2890(4) -0.1911(6) 0.7014(2) 0.0301(15) Uani 1 1 d . B 1
C17 C 0.0684(4) 0.0217(5) 0.6952(2) 0.0315(15) Uani 1 1 d . B 1
H17A H 0.0493 0.0990 0.6961 0.038 Uiso 1 1 calc R B 1
H17B H 0.0374 -0.0144 0.6689 0.038 Uiso 1 1 calc R B 1
C18 C 0.1423(4) -0.2465(5) 0.6954(2) 0.0322(15) Uani 1 1 d . B 1
H18A H 0.0989 -0.2428 0.6698 0.039 Uiso 1 1 calc R B 1
H18B H 0.1641 -0.3227 0.6967 0.039 Uiso 1 1 calc R B 1
C19 C 0.0429(4) 0.0190(5) 0.7759(2) 0.0277(14) Uani 1 1 d . B 1
C20 C 0.0355(4) -0.1549(5) 0.7389(2) 0.0279(14) Uani 1 1 d . B 1
H20 H -0.0111 -0.1788 0.7168 0.033 Uiso 1 1 calc R B 1
C21 C 0.0165(4) -0.1697(5) 0.7884(2) 0.0287(14) Uani 1 1 d . B 1
H21 H -0.0404 -0.1957 0.7895 0.034 Uiso 1 1 calc R B 1
C22 C 0.1268(4) -0.2865(5) 0.7751(2) 0.0310(15) Uani 1 1 d . B 1
C23 C 0.0124(4) -0.0284(5) 0.8529(2) 0.0305(14) Uani 1 1 d . B 1
H23A H -0.0061 0.0493 0.8526 0.037 Uiso 1 1 calc R B 1
H23B H -0.0323 -0.0752 0.8613 0.037 Uiso 1 1 calc R B 1
C24 C 0.0825(4) -0.2972(5) 0.8514(2) 0.0330(15) Uani 1 1 d . B 1
H24A H 0.1051 -0.3727 0.8509 0.040 Uiso 1 1 calc R B 1
H24B H 0.0275 -0.3030 0.8608 0.040 Uiso 1 1 calc R B 1
C25 C 0.1341(4) 0.0488(6) 0.8993(2) 0.0320(15) Uani 1 1 d . B 1
C26 C 0.1055(4) -0.1408(5) 0.9114(2) 0.0328(15) Uani 1 1 d . B 1
H26 H 0.0617 -0.1657 0.9293 0.039 Uiso 1 1 calc R B 1
C27 C 0.1845(4) -0.1073(5) 0.9432(2) 0.0305(14) Uani 1 1 d . B 1
H27 H 0.1773 -0.1169 0.9755 0.037 Uiso 1 1 calc R B 1
C28 C 0.2140(4) -0.2598(6) 0.8975(2) 0.0320(15) Uani 1 1 d . B 1
C29 C 0.2567(4) 0.0821(6) 0.9542(2) 0.0347(15) Uani 1 1 d . B 1
H29A H 0.2675 0.0598 0.9861 0.042 Uiso 1 1 calc R B 1
H29B H 0.2344 0.1580 0.9535 0.042 Uiso 1 1 calc R B 1
C30 C 0.3299(4) -0.1848(5) 0.9504(2) 0.0307(14) Uani 1 1 d . B 1
H30A H 0.3318 -0.1665 0.9826 0.037 Uiso 1 1 calc R B 1
H30B H 0.3515 -0.2604 0.9481 0.037 Uiso 1 1 calc R B 1
N1 N 0.3337(3) 0.0845(4) 0.93529(17) 0.0312(12) Uani 1 1 d . B 1
N2 N 0.4243(3) 0.1323(4) 0.88960(18) 0.0321(12) Uani 1 1 d . B 1
N3 N 0.3809(3) -0.1080(4) 0.92949(17) 0.0280(12) Uani 1 1 d . B 1
N4 N 0.4836(3) -0.0565(4) 0.89130(17) 0.0301(12) Uani 1 1 d . B 1
N5 N 0.4565(3) 0.1658(4) 0.81275(17) 0.0308(12) Uani 1 1 d . B 1
N6 N 0.3972(3) 0.1372(4) 0.74193(17) 0.0299(12) Uani 1 1 d . B 1
N7 N 0.5035(3) -0.0279(4) 0.81332(17) 0.0301(12) Uani 1 1 d . B 1
N8 N 0.4584(3) -0.0460(4) 0.74036(17) 0.0286(12) Uani 1 1 d . B 1
N9 N 0.2805(3) 0.0902(5) 0.68852(17) 0.0342(13) Uani 1 1 d . B 1
N10 N 0.1553(3) 0.0222(4) 0.68880(18) 0.0311(12) Uani 1 1 d . B 1
N11 N 0.3335(3) -0.1016(4) 0.69203(17) 0.0297(12) Uani 1 1 d . B 1
N12 N 0.2070(3) -0.1705(4) 0.68710(17) 0.0303(12) Uani 1 1 d . B 1
N13 N 0.0504(3) -0.0351(4) 0.73608(16) 0.0287(12) Uani 1 1 d . B 1
N14 N 0.0290(3) -0.0587(4) 0.80766(17) 0.0326(12) Uani 1 1 d . B 1
N15 N 0.1071(3) -0.2242(4) 0.73641(17) 0.0285(12) Uani 1 1 d . B 1
N16 N 0.0755(3) -0.2529(4) 0.80643(17) 0.0286(12) Uani 1 1 d . B 1
N17 N 0.0823(3) -0.0406(4) 0.88682(17) 0.0298(12) Uani 1 1 d . B 1
N18 N 0.1951(3) 0.0088(4) 0.93187(18) 0.0329(12) Uani 1 1 d . B 1
N19 N 0.1333(3) -0.2323(4) 0.88486(18) 0.0317(12) Uani 1 1 d . B 1
N20 N 0.2453(3) -0.1822(4) 0.92968(17) 0.0298(12) Uani 1 1 d . B 1
O1 O 0.3068(3) 0.2383(3) 0.88919(15) 0.0350(11) Uani 1 1 d . B 1
O2 O 0.3427(3) 0.2719(3) 0.78621(15) 0.0348(11) Uani 1 1 d . B 1
O3 O 0.1829(3) 0.1973(3) 0.71937(15) 0.0343(10) Uani 1 1 d . B 1
O4 O 0.0478(3) 0.1207(3) 0.78141(15) 0.0339(10) Uani 1 1 d . B 1
O5 O 0.1266(3) 0.1431(3) 0.88585(16) 0.0351(11) Uani 1 1 d . B 1
O6 O 0.4379(3) -0.2386(4) 0.88485(15) 0.0364(11) Uani 1 1 d . B 1
O7 O 0.4786(3) -0.2057(4) 0.78474(15) 0.0341(10) Uani 1 1 d . B 1
O8 O 0.3152(3) -0.2802(4) 0.71808(14) 0.0350(11) Uani 1 1 d . B 1
O9 O 0.1776(3) -0.3611(3) 0.78061(16) 0.0372(11) Uani 1 1 d . B 1
O10 O 0.2511(3) -0.3406(4) 0.88455(15) 0.0367(11) Uani 1 1 d . B 1
C31 C 0.2281(4) 0.0734(6) 0.5464(2) 0.0393(17) Uani 1 1 d . C 1
H31 H 0.2818 0.0661 0.5389 0.047 Uiso 1 1 calc R C 1
C32 C 0.2072(4) 0.1608(6) 0.5736(2) 0.0408(17) Uani 1 1 d . C 1
H32 H 0.2468 0.2140 0.5843 0.049 Uiso 1 1 calc R C 1
C33 C 0.1282(4) 0.1694(6) 0.5848(2) 0.0410(18) Uani 1 1 d . C 1
C34 C 0.0692(5) 0.0922(7) 0.5690(3) 0.054(2) Uani 1 1 d . C 1
H34 H 0.0157 0.0991 0.5768 0.065 Uiso 1 1 calc R C 1
C35 C 0.0882(4) 0.0059(7) 0.5421(2) 0.0488(19) Uani 1 1 d . C 1
H35 H 0.0481 -0.0468 0.5314 0.059 Uiso 1 1 calc R C 1
C36 C 0.1677(4) -0.0029(6) 0.5305(2) 0.0410(17) Uani 1 1 d . C 1
C37 C 0.5919(4) -0.0632(6) 0.5443(2) 0.0393(17) Uani 1 1 d . D 1
H37 H 0.6446 -0.0608 0.5351 0.047 Uiso 1 1 calc R D 1
C38 C 0.5681(4) 0.0174(5) 0.5726(2) 0.0350(16) Uani 1 1 d . D 1
H38 H 0.6045 0.0746 0.5832 0.042 Uiso 1 1 calc R D 1
C39 C 0.4891(4) 0.0143(5) 0.58586(19) 0.0317(15) Uani 1 1 d . D 1
C40 C 0.4354(5) -0.0738(6) 0.5712(2) 0.0424(18) Uani 1 1 d . D 1
H40 H 0.3829 -0.0770 0.5807 0.051 Uiso 1 1 calc R D 1
C41 C 0.4610(4) -0.1580(5) 0.5421(2) 0.0338(15) Uani 1 1 d . D 1
H41 H 0.4264 -0.2176 0.5321 0.041 Uiso 1 1 calc R D 1
C42 C 0.5382(4) -0.1490(5) 0.5290(2) 0.0335(15) Uani 1 1 d . D 1
N21 N 0.1880(4) -0.0928(5) 0.5010(2) 0.0460(15) Uani 1 1 d . C 1
N22 N 0.5655(4) -0.2346(5) 0.49948(17) 0.0342(13) Uani 1 1 d . D 1
O11 O 0.1073(3) 0.2548(4) 0.61134(18) 0.0556(14) Uani 1 1 d . C 1
H11 H 0.1477 0.2954 0.6182 0.083 Uiso 1 1 calc R C 1
O12 O 0.1327(4) -0.1587(6) 0.4870(2) 0.078(2) Uani 1 1 d . C 1
O13 O 0.2579(4) -0.0998(5) 0.49189(19) 0.0598(15) Uani 1 1 d . C 1
O14 O 0.4596(3) 0.0885(4) 0.61312(16) 0.0463(13) Uani 1 1 d . D 1
H14A H 0.4953 0.1360 0.6210 0.069 Uiso 1 1 calc R D 1
O15 O 0.5204(3) -0.3165(4) 0.49049(16) 0.0452(12) Uani 1 1 d . D 1
O16 O 0.6309(4) -0.2253(4) 0.48464(18) 0.0570(15) Uani 1 1 d . D 1

loop_
_atom_site_aniso_label
_atom_site_aniso_U_11
_atom_site_aniso_U_22
_atom_site_aniso_U_33
_atom_site_aniso_U_23
_atom_site_aniso_U_13
_atom_site_aniso_U_12
O1W 0.112(6) 0.130(6) 0.074(4) -0.035(4) 0.010(4) 0.007(5)
O2W 0.33(2) 0.088(7) 0.297(18) -0.015(9) -0.010(15) 0.109(10)
O3W 0.112(6) 0.130(6) 0.074(4) -0.035(4) 0.010(4) 0.007(5)
K1 0.0303(9) 0.0451(9) 0.0468(9) 0.0008(7) 0.0012(7) 0.0000(7)
I1 0.0430(3) 0.0707(4) 0.0471(3) 0.0153(3) 0.0057(2) -0.0037(3)
C1 0.032(4) 0.021(3) 0.035(3) -0.008(3) 0.002(3) -0.006(3)
C2 0.025(3) 0.031(4) 0.030(3) -0.004(3) 0.000(3) 0.003(3)
C3 0.025(3) 0.027(3) 0.029(3) -0.006(3) -0.001(3) -0.003(3)
C4 0.024(4) 0.037(4) 0.032(3) 0.009(3) -0.004(3) 0.001(3)
C5 0.028(4) 0.017(3) 0.045(4) 0.006(3) -0.001(3) -0.005(3)
C6 0.021(3) 0.032(4) 0.039(4) 0.000(3) 0.000(3) 0.004(3)
C7 0.028(4) 0.029(4) 0.033(3) 0.004(3) 0.009(3) -0.013(3)
C8 0.017(3) 0.023(3) 0.047(4) -0.003(3) 0.008(3) 0.002(3)
C9 0.028(4) 0.030(4) 0.043(4) 0.000(3) 0.017(3) -0.003(3)
C10 0.022(3) 0.026(4) 0.038(4) -0.002(3) 0.011(3) 0.000(3)
C11 0.034(4) 0.035(4) 0.034(3) 0.013(3) 0.009(3) -0.006(3)
C12 0.033(4) 0.038(4) 0.034(3) -0.001(3) 0.013(3) 0.006(3)
C13 0.038(4) 0.023(3) 0.032(3) 0.009(3) 0.001(3) -0.001(3)
C14 0.032(4) 0.026(3) 0.031(3) -0.004(3) 0.008(3) 0.005(3)
C15 0.031(4) 0.030(4) 0.028(3) -0.004(3) -0.001(3) 0.000(3)
C16 0.026(4) 0.034(4) 0.030(3) -0.005(3) 0.003(3) 0.008(3)
C17 0.024(4) 0.033(4) 0.037(4) 0.005(3) 0.000(3) 0.002(3)
C18 0.037(4) 0.027(4) 0.032(3) -0.010(3) 0.002(3) 0.000(3)
C19 0.021(3) 0.021(4) 0.041(4) 0.004(3) -0.002(3) 0.000(3)
C20 0.025(3) 0.015(3) 0.042(4) 0.002(3) -0.004(3) -0.001(3)
C21 0.023(3) 0.016(3) 0.045(4) -0.001(3) -0.002(3) -0.003(3)
C22 0.028(4) 0.024(4) 0.041(4) 0.001(3) 0.003(3) -0.007(3)
C23 0.015(3) 0.033(4) 0.043(4) -0.004(3) 0.002(3) 0.005(3)
C24 0.026(4) 0.030(4) 0.042(4) 0.008(3) 0.000(3) -0.008(3)
C25 0.027(4) 0.038(4) 0.033(3) -0.006(3) 0.014(3) 0.001(3)
C26 0.031(4) 0.031(4) 0.038(4) 0.004(3) 0.010(3) 0.002(3)
C27 0.034(4) 0.030(4) 0.027(3) -0.004(3) 0.004(3) 0.002(3)
C28 0.036(4) 0.036(4) 0.024(3) 0.010(3) 0.002(3) -0.004(3)
C29 0.032(4) 0.036(4) 0.037(4) -0.004(3) 0.008(3) -0.001(3)
C30 0.033(4) 0.025(3) 0.033(3) 0.004(3) 0.001(3) 0.002(3)
N1 0.028(3) 0.028(3) 0.038(3) -0.003(2) 0.004(2) 0.001(2)
N2 0.034(3) 0.024(3) 0.038(3) -0.004(2) 0.003(2) 0.006(2)
N3 0.023(3) 0.021(3) 0.040(3) 0.000(2) 0.006(2) 0.004(2)
N4 0.031(3) 0.025(3) 0.036(3) 0.005(2) 0.006(2) 0.009(2)
N5 0.027(3) 0.026(3) 0.038(3) -0.005(2) -0.001(2) 0.002(2)
N6 0.025(3) 0.028(3) 0.038(3) 0.007(2) 0.008(2) -0.003(2)
N7 0.027(3) 0.028(3) 0.037(3) 0.001(2) 0.011(2) -0.002(2)
N8 0.031(3) 0.021(3) 0.034(3) 0.002(2) 0.005(2) -0.004(2)
N9 0.031(3) 0.037(3) 0.035(3) 0.002(2) 0.004(2) 0.001(3)
N10 0.019(3) 0.030(3) 0.044(3) -0.001(2) 0.001(2) -0.004(2)
N11 0.032(3) 0.024(3) 0.034(3) -0.001(2) 0.006(2) 0.000(2)
N12 0.034(3) 0.022(3) 0.036(3) 0.000(2) 0.009(2) -0.001(2)
N13 0.029(3) 0.025(3) 0.030(3) 0.002(2) -0.006(2) 0.000(2)
N14 0.034(3) 0.027(3) 0.037(3) -0.002(2) 0.003(2) 0.002(2)
N15 0.021(3) 0.026(3) 0.038(3) 0.002(2) 0.002(2) 0.000(2)
N16 0.024(3) 0.022(3) 0.039(3) 0.005(2) 0.001(2) 0.001(2)
N17 0.024(3) 0.029(3) 0.036(3) 0.001(2) -0.002(2) 0.000(2)
N18 0.028(3) 0.032(3) 0.038(3) 0.002(2) 0.002(2) 0.000(2)
N19 0.026(3) 0.030(3) 0.037(3) -0.004(2) -0.007(2) -0.006(2)
N20 0.026(3) 0.034(3) 0.029(3) 0.003(2) 0.003(2) 0.000(2)
O1 0.032(3) 0.022(2) 0.050(3) -0.006(2) -0.002(2) 0.005(2)
O2 0.031(3) 0.023(2) 0.050(3) 0.001(2) 0.006(2) 0.007(2)
O3 0.035(3) 0.024(2) 0.045(3) -0.003(2) 0.008(2) 0.002(2)
O4 0.035(3) 0.019(2) 0.047(3) -0.0016(19) 0.002(2) 0.0011(19)
O5 0.028(3) 0.018(2) 0.060(3) -0.001(2) 0.006(2) 0.0036(19)
O6 0.041(3) 0.024(3) 0.045(3) -0.001(2) 0.008(2) -0.002(2)
O7 0.037(3) 0.025(3) 0.041(3) 0.0012(19) 0.003(2) 0.007(2)
O8 0.033(3) 0.035(3) 0.038(3) -0.001(2) 0.006(2) 0.002(2)
O9 0.029(3) 0.025(2) 0.057(3) 0.001(2) 0.002(2) 0.007(2)
O10 0.032(3) 0.036(3) 0.042(3) 0.000(2) 0.003(2) 0.007(2)
C31 0.029(4) 0.048(4) 0.043(4) -0.003(3) 0.008(3) 0.006(3)
C32 0.039(4) 0.047(4) 0.038(4) -0.005(3) 0.009(3) 0.001(3)
C33 0.038(4) 0.055(5) 0.031(4) 0.002(3) 0.008(3) 0.019(4)
C34 0.032(4) 0.085(6) 0.048(4) -0.024(4) 0.014(3) 0.002(4)
C35 0.031(4) 0.068(5) 0.045(4) -0.013(4) -0.003(3) -0.001(4)
C36 0.037(4) 0.057(5) 0.028(3) -0.011(3) 0.002(3) 0.003(4)
C37 0.038(4) 0.044(4) 0.035(4) 0.011(3) 0.003(3) -0.001(3)
C38 0.039(4) 0.024(3) 0.042(4) 0.001(3) 0.004(3) -0.009(3)
C39 0.043(4) 0.034(4) 0.018(3) 0.009(3) 0.002(3) 0.002(3)
C40 0.038(4) 0.047(4) 0.041(4) 0.006(3) -0.003(3) -0.013(4)
C41 0.035(4) 0.033(4) 0.033(3) 0.001(3) 0.002(3) -0.008(3)
C42 0.045(4) 0.028(4) 0.027(3) 0.008(3) 0.000(3) -0.002(3)
N21 0.046(4) 0.052(4) 0.041(3) -0.018(3) 0.012(3) -0.008(3)
N22 0.041(4) 0.033(3) 0.028(3) 0.004(2) 0.002(3) -0.001(3)
O11 0.048(3) 0.059(3) 0.061(3) -0.024(3) 0.010(3) 0.001(3)
O12 0.062(4) 0.096(5) 0.078(4) -0.040(4) 0.013(3) 0.001(4)
O13 0.051(4) 0.064(4) 0.067(4) -0.020(3) 0.018(3) 0.008(3)
O14 0.055(3) 0.034(3) 0.053(3) -0.009(2) 0.020(3) -0.015(2)
O15 0.049(3) 0.041(3) 0.045(3) -0.007(2) -0.001(2) -0.003(3)
O16 0.065(4) 0.047(3) 0.064(4) -0.002(3) 0.030(3) 0.003(3)

loop_
_atom_type_symbol
_atom_type_description
_atom_type_scat_dispersion_real
_atom_type_scat_dispersion_imag
_atom_type_scat_source
C C 0.0033 0.0016 'International Tables Vol C Tables 4.2.6.8 and 6.1.1.4'
H H 0.0000 0.0000 'International Tables Vol C Tables 4.2.6.8 and 6.1.1.4'
N N 0.0061 0.0033 'International Tables Vol C Tables 4.2.6.8 and 6.1.1.4'
O O 0.0106 0.0060 'International Tables Vol C Tables 4.2.6.8 and 6.1.1.4'
K K 0.2009 0.2494 'International Tables Vol C Tables 4.2.6.8 and 6.1.1.4'
I I -0.4742 1.8119 'International Tables Vol C Tables 4.2.6.8 and 6.1.1.4'

loop_
_geom_angle_atom_site_label_1
_geom_angle_atom_site_label_2
_geom_angle_atom_site_label_3
_geom_angle
_geom_angle_site_symmetry_1
_geom_angle_site_symmetry_3
O2W K1 O1W 145.8(4) . 2_556
O2W K1 O5 77.5(4) . .
O1W K1 O5 131.5(2) 2_556 .
O2W K1 O2 80.7(5) . .
O1W K1 O2 84.2(2) 2_556 .
O5 K1 O2 137.32(14) . .
O2W K1 O4 78.4(4) . .
O1W K1 O4 93.3(2) 2_556 .
O5 K1 O4 71.64(14) . .
O2 K1 O4 138.07(14) . .
O2W K1 O1 79.9(4) . .
O1W K1 O1 123.3(2) 2_556 .
O5 K1 O1 69.66(14) . .
O2 K1 O1 70.66(14) . .
O4 K1 O1 138.73(14) . .
O2W K1 O3 79.5(4) . .
O1W K1 O3 66.6(2) 2_556 .
O5 K1 O3 138.16(14) . .
O2 K1 O3 70.94(13) . .
O4 K1 O3 69.77(13) . .
O1 K1 O3 138.70(14) . .
O2W K1 O3W 136.7(5) . 1_565
O1W K1 O3W 67.2(4) 2_556 1_565
O5 K1 O3W 95.2(3) . 1_565
O2 K1 O3W 76.5(3) . 1_565
O4 K1 O3W 140.2(3) . 1_565
O1 K1 O3W 58.0(3) . 1_565
O3 K1 O3W 125.1(3) . 1_565
O1 C1 N2 127.5(6) . .
O1 C1 N1 124.4(6) . .
N2 C1 N1 108.0(5) . .
N3 C2 N1 116.4(5) . .
N3 C2 C3 103.7(5) . .
N1 C2 C3 103.3(5) . .
N3 C2 H2 111.0 . .
N1 C2 H2 111.0 . .
C3 C2 H2 111.0 . .
N4 C3 N2 116.3(5) . .
N4 C3 C2 103.2(5) . .
N2 C3 C2 102.2(5) . .
N4 C3 H3 111.5 . .
N2 C3 H3 111.5 . .
C2 C3 H3 111.5 . .
O6 C4 N4 125.2(6) . .
O6 C4 N3 125.7(6) . .
N4 C4 N3 109.1(6) . .
N5 C5 N2 112.7(5) . .
N5 C5 H5A 109.0 . .
N2 C5 H5A 109.0 . .
N5 C5 H5B 109.0 . .
N2 C5 H5B 109.0 . .
H5A C5 H5B 107.8 . .
N4 C6 N7 113.3(5) . .
N4 C6 H6A 108.9 . .
N7 C6 H6A 108.9 . .
N4 C6 H6B 108.9 . .
N7 C6 H6B 108.9 . .
H6A C6 H6B 107.7 . .
O2 C7 N5 126.2(6) . .
O2 C7 N6 126.7(6) . .
N5 C7 N6 107.1(5) . .
N5 C8 N7 115.7(5) . .
N5 C8 C9 103.5(5) . .
N7 C8 C9 103.1(5) . .
N5 C8 H8 111.3 . .
N7 C8 H8 111.3 . .
C9 C8 H8 111.3 . .
N8 C9 N6 116.1(5) . .
N8 C9 C8 102.5(5) . .
N6 C9 C8 103.0(5) . .
N8 C9 H9 111.5 . .
N6 C9 H9 111.5 . .
C8 C9 H9 111.5 . .
O7 C10 N8 127.4(6) . .
O7 C10 N7 125.4(6) . .
N8 C10 N7 107.1(5) . .
N6 C11 N9 112.5(5) . .
N6 C11 H11A 109.1 . .
N9 C11 H11A 109.1 . .
N6 C11 H11B 109.1 . .
N9 C11 H11B 109.1 . .
H11A C11 H11B 107.8 . .
N11 C12 N8 114.2(5) . .
N11 C12 H12A 108.7 . .
N8 C12 H12A 108.7 . .
N11 C12 H12B 108.7 . .
N8 C12 H12B 108.7 . .
H12A C12 H12B 107.6 . .
O3 C13 N10 126.2(6) . .
O3 C13 N9 126.1(6) . .
N10 C13 N9 107.6(6) . .
N9 C14 N11 116.8(5) . .
N9 C14 C15 103.2(5) . .
N11 C14 C15 102.9(5) . .
N9 C14 H14 111.1 . .
N11 C14 H14 111.1 . .
C15 C14 H14 111.1 . .
N10 C15 N12 116.2(5) . .
N10 C15 C14 103.4(5) . .
N12 C15 C14 103.8(5) . .
N10 C15 H15 110.9 . .
N12 C15 H15 110.9 . .
C14 C15 H15 110.9 . .
O8 C16 N11 126.9(6) . .
O8 C16 N12 123.9(6) . .
N11 C16 N12 109.1(5) . .
N13 C17 N10 114.2(5) . .
N13 C17 H17A 108.7 . .
N10 C17 H17A 108.7 . .
N13 C17 H17B 108.7 . .
N10 C17 H17B 108.7 . .
H17A C17 H17B 107.6 . .
N15 C18 N12 114.0(5) . .
N15 C18 H18A 108.7 . .
N12 C18 H18A 108.7 . .
N15 C18 H18B 108.7 . .
N12 C18 H18B 108.7 . .
H18A C18 H18B 107.6 . .
O4 C19 N14 126.6(6) . .
O4 C19 N13 125.0(6) . .
N14 C19 N13 108.4(5) . .
N15 C20 N13 114.7(5) . .
N15 C20 C21 103.8(5) . .
N13 C20 C21 102.7(5) . .
N15 C20 H20 111.7 . .
N13 C20 H20 111.7 . .
C21 C20 H20 111.7 . .
N16 C21 N14 115.3(5) . .
N16 C21 C20 103.2(5) . .
N14 C21 C20 103.5(5) . .
N16 C21 H21 111.4 . .
N14 C21 H21 111.4 . .
C20 C21 H21 111.4 . .
O9 C22 N15 126.8(6) . .
O9 C22 N16 125.6(6) . .
N15 C22 N16 107.5(5) . .
N17 C23 N14 113.6(5) . .
N17 C23 H23A 108.8 . .
N14 C23 H23A 108.8 . .
N17 C23 H23B 108.8 . .
N14 C23 H23B 108.8 . .
H23A C23 H23B 107.7 . .
N16 C24 N19 114.7(5) . .
N16 C24 H24A 108.6 . .
N19 C24 H24A 108.6 . .
N16 C24 H24B 108.6 . .
N19 C24 H24B 108.6 . .
H24A C24 H24B 107.6 . .
O5 C25 N17 127.0(6) . .
O5 C25 N18 126.3(6) . .
N17 C25 N18 106.7(5) . .
N17 C26 N19 115.8(5) . .
N17 C26 C27 104.1(5) . .
N19 C26 C27 103.3(5) . .
N17 C26 H26 111.0 . .
N19 C26 H26 111.0 . .
C27 C26 H26 111.0 . .
N20 C27 N18 115.4(5) . .
N20 C27 C26 103.1(5) . .
N18 C27 C26 102.8(5) . .
N20 C27 H27 111.6 . .
N18 C27 H27 111.6 . .
C26 C27 H27 111.6 . .
O10 C28 N19 127.0(6) . .
O10 C28 N20 125.8(6) . .
N19 C28 N20 107.1(6) . .
N18 C29 N1 115.6(5) . .
N18 C29 H29A 108.4 . .
N1 C29 H29A 108.4 . .
N18 C29 H29B 108.4 . .
N1 C29 H29B 108.4 . .
H29A C29 H29B 107.5 . .
N3 C30 N20 112.5(5) . .
N3 C30 H30A 109.1 . .
N20 C30 H30A 109.1 . .
N3 C30 H30B 109.1 . .
N20 C30 H30B 109.1 . .
H30A C30 H30B 107.8 . .
C1 N1 C29 123.4(5) . .
C1 N1 C2 112.0(5) . .
C29 N1 C2 124.3(5) . .
C1 N2 C3 113.8(5) . .
C1 N2 C5 120.6(5) . .
C3 N2 C5 124.1(5) . .
C4 N3 C2 111.9(5) . .
C4 N3 C30 121.7(5) . .
C2 N3 C30 124.2(5) . .
C4 N4 C6 124.0(5) . .
C4 N4 C3 111.5(5) . .
C6 N4 C3 124.2(5) . .
C7 N5 C8 112.8(5) . .
C7 N5 C5 121.6(5) . .
C8 N5 C5 125.6(5) . .
C7 N6 C9 112.8(5) . .
C7 N6 C11 120.7(5) . .
C9 N6 C11 123.3(5) . .
C10 N7 C6 122.6(5) . .
C10 N7 C8 112.0(5) . .
C6 N7 C8 123.6(5) . .
C10 N8 C9 114.8(5) . .
C10 N8 C12 121.5(5) . .
C9 N8 C12 123.6(5) . .
C13 N9 C14 112.8(5) . .
C13 N9 C11 121.5(5) . .
C14 N9 C11 125.5(5) . .
C13 N10 C15 112.8(5) . .
C13 N10 C17 121.2(5) . .
C15 N10 C17 125.6(5) . .
C16 N11 C12 122.5(5) . .
C16 N11 C14 113.0(5) . .
C12 N11 C14 123.4(5) . .
C16 N12 C18 123.0(5) . .
C16 N12 C15 110.8(5) . .
C18 N12 C15 126.1(5) . .
C19 N13 C17 123.3(5) . .
C19 N13 C20 112.6(5) . .
C17 N13 C20 124.0(5) . .
C19 N14 C23 122.5(5) . .
C19 N14 C21 112.3(5) . .
C23 N14 C21 124.1(5) . .
C22 N15 C18 122.0(5) . .
C22 N15 C20 112.4(5) . .
C18 N15 C20 124.1(5) . .
C22 N16 C24 122.1(5) . .
C22 N16 C21 112.7(5) . .
C24 N16 C21 125.2(5) . .
C25 N17 C26 113.1(5) . .
C25 N17 C23 121.3(5) . .
C26 N17 C23 125.7(5) . .
C25 N18 C29 121.2(5) . .
C25 N18 C27 113.3(5) . .
C29 N18 C27 125.2(5) . .
C28 N19 C24 121.1(5) . .
C28 N19 C26 112.8(5) . .
C24 N19 C26 125.9(5) . .
C28 N20 C27 113.5(5) . .
C28 N20 C30 122.3(5) . .
C27 N20 C30 123.9(5) . .
C1 O1 K1 124.7(4) . .
C7 O2 K1 125.7(4) . .
C13 O3 K1 126.3(4) . .
C19 O4 K1 124.9(4) . .
C25 O5 K1 127.3(4) . .
C36 C31 C32 118.4(6) . .
C36 C31 H31 120.8 . .
C32 C31 H31 120.8 . .
C33 C32 C31 120.0(7) . .
C33 C32 H32 120.0 . .
C31 C32 H32 120.0 . .
O11 C33 C34 119.1(6) . .
O11 C33 C32 120.3(7) . .
C34 C33 C32 120.6(7) . .
C35 C34 C33 120.5(7) . .
C35 C34 H34 119.8 . .
C33 C34 H34 119.8 . .
C34 C35 C36 119.2(7) . .
C34 C35 H35 120.4 . .
C36 C35 H35 120.4 . .
C31 C36 C35 121.3(6) . .
C31 C36 N21 119.1(6) . .
C35 C36 N21 119.6(7) . .
C38 C37 C42 120.2(7) . .
C38 C37 H37 119.9 . .
C42 C37 H37 119.9 . .
C37 C38 C39 119.8(6) . .
C37 C38 H38 120.1 . .
C39 C38 H38 120.1 . .
O14 C39 C38 124.7(6) . .
O14 C39 C40 115.3(6) . .
C38 C39 C40 120.0(6) . .
C39 C40 C41 119.8(7) . .
C39 C40 H40 120.1 . .
C41 C40 H40 120.1 . .
C42 C41 C40 117.8(6) . .
C42 C41 H41 121.1 . .
C40 C41 H41 121.1 . .
C41 C42 C37 122.3(6) . .
C41 C42 N22 118.5(6) . .
C37 C42 N22 119.2(6) . .
O13 N21 O12 123.9(6) . .
O13 N21 C36 118.5(6) . .
O12 N21 C36 117.6(6) . .
O16 N22 O15 121.8(6) . .
O16 N22 C42 120.3(6) . .
O15 N22 C42 117.9(6) . .
C33 O11 H11 109.5 . .
C39 O14 H14A 109.5 . .

loop_
_geom_bond_atom_site_label_1
_geom_bond_atom_site_label_2
_geom_bond_distance
_geom_bond_site_symmetry_2
O1W K1 2.687(8) 2_546
O2W K1 2.514(9) .
O3W K1 3.059(15) 1_545
K1 O1W 2.687(8) 2_556
K1 O5 2.748(5) .
K1 O2 2.758(5) .
K1 O4 2.771(5) .
K1 O1 2.796(5) .
K1 O3 2.801(5) .
K1 O3W 3.059(15) 1_565
C1 O1 1.229(7) .
C1 N2 1.348(8) .
C1 N1 1.380(8) .
C2 N3 1.423(8) .
C2 N1 1.456(8) .
C2 C3 1.559(9) .
C2 H2 0.9900 .
C3 N4 1.445(7) .
C3 N2 1.454(8) .
C3 H3 0.9900 .
C4 O6 1.234(8) .
C4 N4 1.365(8) .
C4 N3 1.374(8) .
C5 N5 1.460(8) .
C5 N2 1.470(8) .
C5 H5A 0.9800 .
C5 H5B 0.9800 .
C6 N4 1.437(8) .
C6 N7 1.441(8) .
C6 H6A 0.9800 .
C6 H6B 0.9800 .
C7 O2 1.211(7) .
C7 N5 1.391(8) .
C7 N6 1.393(8) .
C8 N5 1.432(8) .
C8 N7 1.457(8) .
C8 C9 1.577(9) .
C8 H8 0.9900 .
C9 N8 1.419(8) .
C9 N6 1.433(8) .
C9 H9 0.9900 .
C10 O7 1.220(7) .
C10 N8 1.374(8) .
C10 N7 1.383(8) .
C11 N6 1.446(8) .
C11 N9 1.449(8) .
C11 H11A 0.9800 .
C11 H11B 0.9800 .
C12 N11 1.448(8) .
C12 N8 1.476(8) .
C12 H12A 0.9800 .
C12 H12B 0.9800 .
C13 O3 1.228(7) .
C13 N10 1.363(8) .
C13 N9 1.382(9) .
C14 N9 1.436(8) .
C14 N11 1.450(8) .
C14 C15 1.552(9) .
C14 H14 0.9900 .
C15 N10 1.444(8) .
C15 N12 1.459(8) .
C15 H15 0.9900 .
C16 O8 1.233(7) .
C16 N11 1.347(8) .
C16 N12 1.387(8) .
C17 N13 1.455(8) .
C17 N10 1.463(8) .
C17 H17A 0.9800 .
C17 H17B 0.9800 .
C18 N15 1.437(8) .
C18 N12 1.444(8) .
C18 H18A 0.9800 .
C18 H18B 0.9800 .
C19 O4 1.233(7) .
C19 N14 1.366(8) .
C19 N13 1.367(8) .
C20 N15 1.451(8) .
C20 N13 1.462(7) .
C20 C21 1.552(9) .
C20 H20 0.9900 .
C21 N16 1.449(8) .
C21 N14 1.454(8) .
C21 H21 0.9900 .
C22 O9 1.222(7) .
C22 N15 1.376(8) .
C22 N16 1.390(8) .
C23 N17 1.443(8) .
C23 N14 1.450(8) .
C23 H23A 0.9800 .
C23 H23B 0.9800 .
C24 N16 1.430(8) .
C24 N19 1.447(8) .
C24 H24A 0.9800 .
C24 H24B 0.9800 .
C25 O5 1.201(7) .
C25 N17 1.392(8) .
C25 N18 1.394(8) .
C26 N17 1.435(8) .
C26 N19 1.456(8) .
C26 C27 1.564(9) .
C26 H26 0.9900 .
C27 N20 1.435(8) .
C27 N18 1.448(8) .
C27 H27 0.9900 .
C28 O10 1.231(8) .
C28 N19 1.376(8) .
C28 N20 1.389(8) .
C29 N18 1.442(8) .
C29 N1 1.447(8) .
C29 H29A 0.9800 .
C29 H29B 0.9800 .
C30 N3 1.436(8) .
C30 N20 1.453(8) .
C30 H30A 0.9800 .
C30 H30B 0.9800 .
C31 C36 1.392(10) .
C31 C32 1.392(9) .
C31 H31 0.9400 .
C32 C33 1.385(10) .
C32 H32 0.9400 .
C33 O11 1.361(8) .
C33 C34 1.382(11) .
C34 C35 1.366(10) .
C34 H34 0.9400 .
C35 C36 1.395(10) .
C35 H35 0.9400 .
C36 N21 1.453(9) .
C37 C38 1.370(9) .
C37 C42 1.396(9) .
C37 H37 0.9400 .
C38 C39 1.402(9) .
C38 H38 0.9400 .
C39 O14 1.334(8) .
C39 C40 1.412(9) .
C40 C41 1.427(10) .
C40 H40 0.9400 .
C41 C42 1.375(9) .
C41 H41 0.9400 .
C42 N22 1.455(8) .
N21 O13 1.216(8) .
N21 O12 1.238(8) .
N22 O16 1.215(7) .
N22 O15 1.241(7) .
O11 H11 0.8300 .
O14 H14A 0.8300 .

loop_
_platon_squeeze_void_nr
_platon_squeeze_void_average_x
_platon_squeeze_void_average_y
_platon_squeeze_void_average_z
_platon_squeeze_void_volume
_platon_squeeze_void_count_electrons
_platon_squeeze_void_content
1 0.000 0.000 0.000 308 117 ' '
2 0.286 0.011 0.230 94 39 ' '
3 0.000 0.500 0.500 308 117 ' '
4 0.713 -0.012 0.769 91 42 ' '
5 0.712 0.106 0.189 38 18 ' '
6 0.714 0.402 0.690 37 19 ' '
7 0.714 0.516 0.271 90 42 ' '
8 0.287 0.488 0.731 93 38 ' '
9 0.286 0.598 0.310 36 16 ' '
10 0.286 0.902 0.810 37 18 ' '
